data_2021972
loop_
_publ_author_name
'Bernhardt, Eduard'
'Herbst-Irmer, Regine'

_publ_section_title
;
 Phase transition and structures of the twinned low-temperature phases of
 (Et~4~N)[ReS~4~]
;
_journal_coeditor_code EF3002
_journal_issue 3
_journal_name_full 'Acta Crystallographica Section C'
_journal_page_first
;
;
_journal_paper_doi 10.1107/S205322961901725X
_journal_volume 76
_journal_year 2020
_chemical_formula_iupac '(C8 H20 N) [Re S4]'
_chemical_formula_moiety 'C8 H20 N +, Re S4 -'
_chemical_formula_sum 'C8 H20 N Re S4'
_chemical_formula_weight 444.69
_chemical_name_systematic
;
Tetraethylammonium tetrathiorhenate
;
_space_group_crystal_system hexagonal
_space_group_IT_number 186
_space_group_name_Hall 'P 6c -2c'
_space_group_name_H-M_alt 'P 63 m c'
_atom_sites_solution_hydrogens geom
_audit_creation_method SHELXL-2013
_cell_angle_alpha 90
_cell_angle_beta 90
_cell_angle_gamma 120
_cell_formula_units_Z 2
_cell_length_a 8.150(2)
_cell_length_b 8.150(3)
_cell_length_c 13.092(3)
_cell_measurement_reflns_used 687
_cell_measurement_temperature 297(2)
_cell_measurement_theta_max 24.8930
_cell_measurement_theta_min 2.8550
_cell_volume 753.1(4)
_computing_cell_refinement
;
CrysAlis PRO (Oxford Diffraction, 2016)
;
_computing_data_collection
;
CrysAlis PRO (Oxford Diffraction, 2016)
;
_computing_data_reduction
;
CrysAlis PRO (Oxford Diffraction, 2016)
;
_computing_molecular_graphics
;
DIAMOND (Brandenburg, 2001)
;
_computing_publication_material
;
SHELXL2018 (Sheldrick, 2015)
;
_computing_structure_refinement
;
SHELXL2018 (Sheldrick, 2015)
;
_computing_structure_solution
;
SHELXS97 (Sheldrick, 2008)
;
_diffrn_ambient_temperature 297(2)
_diffrn_detector_area_resol_mean 16.2705
_diffrn_measured_fraction_theta_full 0.997
_diffrn_measured_fraction_theta_max 1.003
_diffrn_measurement_device_type 'Oxford Diffraction Gemini E Ultra diffractometer with an EOS CCD camera'
_diffrn_measurement_method '\w scans'
_diffrn_radiation_monochromator graphite
_diffrn_radiation_source 'fine-focus sealed tube Enhanced (Mo)'
_diffrn_radiation_type MoK\a
_diffrn_radiation_wavelength 0.71073
_diffrn_reflns_av_R_equivalents 0.0285
_diffrn_reflns_av_unetI/netI 0.0244
_diffrn_reflns_limit_h_max 5
_diffrn_reflns_limit_h_min -10
_diffrn_reflns_limit_k_max 10
_diffrn_reflns_limit_k_min -7
_diffrn_reflns_limit_l_max 16
_diffrn_reflns_limit_l_min -8
_diffrn_reflns_number 1804
_diffrn_reflns_theta_full 26.400
_diffrn_reflns_theta_max 26.702
_diffrn_reflns_theta_min 2.886
_exptl_absorpt_coefficient_mu 8.592
_exptl_absorpt_correction_T_max 0.829
_exptl_absorpt_correction_T_min 0.599
_exptl_absorpt_correction_type analytical
_exptl_absorpt_process_details
;
[CrysAlis PRO (Agilent, 2013), based on expressions derived by
Clark & Reid (1995)]
;
_exptl_crystal_colour black
_exptl_crystal_density_diffrn 1.961
_exptl_crystal_description prism
_exptl_crystal_F_000 428
_exptl_crystal_size_max 0.3177
_exptl_crystal_size_mid 0.0331
_exptl_crystal_size_min 0.0256
_refine_diff_density_max 0.261
_refine_diff_density_min -0.424
_refine_ls_abs_structure_details
;
 Refined as an inversion twin.
;
_refine_ls_abs_structure_Flack 0.14(4)
_refine_ls_extinction_method none
_refine_ls_goodness_of_fit_ref 1.084
_refine_ls_hydrogen_treatment constr
_refine_ls_matrix_type full
_refine_ls_number_parameters 44
_refine_ls_number_reflns 513
_refine_ls_number_restraints 34
_refine_ls_restrained_S_all 1.071
_refine_ls_R_factor_all 0.0333
_refine_ls_R_factor_gt 0.0208
_refine_ls_shift/su_max 0.000
_refine_ls_shift/su_mean 0.000
_refine_ls_structure_factor_coef Fsqd
_refine_ls_weighting_details 'w=1/[\s^2^(Fo^2^)+(0.0180P)^2^] where P=(Fo^2^+2Fc^2^)/3'
_refine_ls_weighting_scheme calc
_refine_ls_wR_factor_gt 0.0429
_refine_ls_wR_factor_ref 0.0475
_reflns_number_gt 392
_reflns_number_total 513
_reflns_threshold_expression 'I > 2\s(I)'
_cod_data_source_file ef3002sup1.cif
_cod_data_source_block Ia
_cod_database_code 2021972
_shelx_space_group_comment
;
The symmetry employed for this shelxl refinement is uniquely defined
by the following loop, which should always be used as a source of
symmetry information in preference to the above space-group names.
They are only intended as comments.
;
_shelxl_version_number 20.13

loop_
_space_group_symop_operation_xyz
'x, y, z'
'-y, x-y, z'
'-x+y, -x, z'
'-x, -y, z+1/2'
'y, -x+y, z+1/2'
'x-y, x, z+1/2'
'-y, -x, z'
'-x+y, y, z'
'x, x-y, z'
'y, x, z+1/2'
'x-y, -y, z+1/2'
'-x, -x+y, z+1/2'

loop_
_atom_site_type_symbol
_atom_site_label
_atom_site_fract_x
_atom_site_fract_y
_atom_site_fract_z
_atom_site_U_iso_or_equiv
_atom_site_adp_type
_atom_site_calc_flag
_atom_site_occupancy
_atom_site_disorder_assembly
_atom_site_disorder_group
Re Re 0.0000 0.0000 0.0550(2) 0.0597(2) Uani d 1 . .
S S1 0.0000 0.0000 0.2173(4) 0.0829(17) Uani d 1 . .
S S2 -0.14196(19) 0.14196(19) 0.0010(3) 0.0930(8) Uani d 1 . .
N N1 0.678(4) 0.331(3) 0.3103(10) 0.041(3) Uiso d 0.1667 A -1
C C1 0.513(4) 0.139(3) 0.328(2) 0.065(5) Uiso d 0.1667 A -1
H H1A 0.4031 0.1402 0.3009 0.078 Uiso calc 0.1667 A -1
H H1B 0.4953 0.1250 0.4018 0.078 Uiso calc 0.1667 A -1
C C2 0.506(6) -0.038(3) 0.290(3) 0.054(5) Uiso d 0.1667 A -1
H H2A 0.3881 -0.1463 0.3092 0.082 Uiso calc 0.1667 A -1
H H2B 0.6092 -0.0478 0.3182 0.082 Uiso calc 0.1667 A -1
H H2C 0.5163 -0.0325 0.2164 0.082 Uiso calc 0.1667 A -1
C C3 0.850(4) 0.314(4) 0.293(3) 0.065(5) Uiso d 0.1667 A -1
H H3A 0.8878 0.2857 0.3581 0.078 Uiso calc 0.1667 A -1
H H3B 0.8150 0.2056 0.2488 0.078 Uiso calc 0.1667 A -1
C C4 1.020(5) 0.480(6) 0.248(3) 0.054(5) Uiso d 0.1667 A -1
H H4A 1.1202 0.4522 0.2402 0.082 Uiso calc 0.1667 A -1
H H4B 1.0604 0.5882 0.2914 0.082 Uiso calc 0.1667 A -1
H H4C 0.9873 0.5078 0.1817 0.082 Uiso calc 0.1667 A -1
C C5 0.662(5) 0.428(5) 0.2172(17) 0.065(5) Uiso d 0.1667 A -1
H H5A 0.7897 0.5192 0.1956 0.078 Uiso calc 0.1667 A -1
H H5B 0.6071 0.3336 0.1637 0.078 Uiso calc 0.1667 A -1
C C6 0.554(6) 0.529(6) 0.220(3) 0.054(5) Uiso d 0.1667 A -1
H H6A 0.5582 0.5822 0.1543 0.082 Uiso calc 0.1667 A -1
H H6B 0.6084 0.6278 0.2702 0.082 Uiso calc 0.1667 A -1
H H6C 0.4247 0.4411 0.2380 0.082 Uiso calc 0.1667 A -1
C C7 0.704(7) 0.451(3) 0.4029(16) 0.065(5) Uiso d 0.1667 A -1
H H7A 0.5927 0.4641 0.4088 0.078 Uiso calc 0.1667 A -1
H H7B 0.8110 0.5760 0.3900 0.078 Uiso calc 0.1667 A -1
C C8 0.736(3) 0.386(6) 0.5047(14) 0.054(5) Uiso d 0.1667 A -1
H H8A 0.7497 0.4756 0.5563 0.082 Uiso calc 0.1667 A -1
H H8B 0.8484 0.3766 0.5019 0.082 Uiso calc 0.1667 A -1
H H8C 0.6292 0.2642 0.5209 0.082 Uiso calc 0.1667 A -1

loop_
_atom_site_aniso_label
_atom_site_aniso_U_11
_atom_site_aniso_U_22
_atom_site_aniso_U_33
_atom_site_aniso_U_12
_atom_site_aniso_U_13
_atom_site_aniso_U_23
Re 0.0630(3) 0.0630(3) 0.0530(3) 0.03152(13) 0.000 0.000
S1 0.097(3) 0.097(3) 0.054(3) 0.0486(14) 0.000 0.000
S2 0.1049(17) 0.1049(17) 0.0908(15) 0.069(2) -0.0080(11) 0.0080(11)

loop_
_atom_type_symbol
_atom_type_description
_atom_type_scat_dispersion_real
_atom_type_scat_dispersion_imag
_atom_type_scat_source
C C 0.0033 0.0016 'International Tables Vol C Tables 4.2.6.8 and 6.1.1.4'
H H 0.0000 0.0000 'International Tables Vol C Tables 4.2.6.8 and 6.1.1.4'
N N 0.0061 0.0033 'International Tables Vol C Tables 4.2.6.8 and 6.1.1.4'
S S 0.1246 0.1234 'International Tables Vol C Tables 4.2.6.8 and 6.1.1.4'
Re Re -1.0185 7.2310 'International Tables Vol C Tables 4.2.6.8 and 6.1.1.4'

loop_
_exptl_crystal_face_index_h
_exptl_crystal_face_index_k
_exptl_crystal_face_index_l
_exptl_crystal_face_perp_dist
0 1 0 0.0128
1 5 1 0.0187
1 -1 0 0.0125
-1 1 0 0.0147
1 0 0 0.0151
-1 0 0 0.0151
3 -7 14 0.1296
1 -6 -15 0.1099
0 -1 0 0.0128

loop_
_geom_angle_atom_site_label_1
_geom_angle_atom_site_label_2
_geom_angle_atom_site_label_3
_geom_angle_site_symmetry_1
_geom_angle_site_symmetry_3
_geom_angle
S1 Re S2 . 2 109.44(14)
S1 Re S2 . 3 109.44(14)
S2 Re S2 2 3 109.51(14)
S1 Re S2 . . 109.44(14)
S2 Re S2 2 . 109.50(14)
S2 Re S2 3 . 109.50(14)
C1 N1 C5 . . 114(2)
C1 N1 C3 . . 108.9(18)
C5 N1 C3 . . 105.2(19)
C1 N1 C7 . . 108.2(18)
C5 N1 C7 . . 109.6(17)
C3 N1 C7 . . 110(3)
N1 C1 C2 . . 122(2)
N1 C1 H1A . . 106.7
C2 C1 H1A . . 106.7
N1 C1 H1B . . 106.7
C2 C1 H1B . . 106.7
H1A C1 H1B . . 106.6
C1 C2 H2A . . 109.5
C1 C2 H2B . . 109.5
H2A C2 H2B . . 109.5
C1 C2 H2C . . 109.5
H2A C2 H2C . . 109.5
H2B C2 H2C . . 109.5
C4 C3 N1 . . 117(2)
C4 C3 H3A . . 108.0
N1 C3 H3A . . 108.0
C4 C3 H3B . . 108.0
N1 C3 H3B . . 108.0
H3A C3 H3B . . 107.2
C3 C4 H4A . . 109.5
C3 C4 H4B . . 109.5
H4A C4 H4B . . 109.5
C3 C4 H4C . . 109.5
H4A C4 H4C . . 109.5
H4B C4 H4C . . 109.5
C6 C5 N1 . . 121(2)
C6 C5 H5A . . 107.2
N1 C5 H5A . . 107.2
C6 C5 H5B . . 107.2
N1 C5 H5B . . 107.2
H5A C5 H5B . . 106.8
C5 C6 H6A . . 109.5
C5 C6 H6B . . 109.5
H6A C6 H6B . . 109.5
C5 C6 H6C . . 109.5
H6A C6 H6C . . 109.5
H6B C6 H6C . . 109.5
N1 C7 C8 . . 119(2)
N1 C7 H7A . . 107.6
C8 C7 H7A . . 107.6
N1 C7 H7B . . 107.6
C8 C7 H7B . . 107.6
H7A C7 H7B . . 107.1
C7 C8 H8A . . 109.5
C7 C8 H8B . . 109.5
H8A C8 H8B . . 109.5
C7 C8 H8C . . 109.5
H8A C8 H8C . . 109.5
H8B C8 H8C . . 109.5

loop_
_geom_bond_atom_site_label_1
_geom_bond_atom_site_label_2
_geom_bond_site_symmetry_2
_geom_bond_distance
Re S1 . 2.124(5)
Re S2 2 2.125(3)
Re S2 3 2.125(3)
Re S2 . 2.125(3)
N1 C1 . 1.485(19)
N1 C5 . 1.496(19)
N1 C3 . 1.496(19)
N1 C7 . 1.502(18)
C1 C2 . 1.51(2)
C1 H1A . 0.9700
C1 H1B . 0.9700
C2 H2A . 0.9600
C2 H2B . 0.9600
C2 H2C . 0.9600
C3 C4 . 1.49(3)
C3 H3A . 0.9700
C3 H3B . 0.9700
C4 H4A . 0.9600
C4 H4B . 0.9600
C4 H4C . 0.9600
C5 C6 . 1.47(3)
C5 H5A . 0.9700
C5 H5B . 0.9700
C6 H6A . 0.9600
C6 H6B . 0.9600
C6 H6C . 0.9600
C7 C8 . 1.50(2)
C7 H7A . 0.9700
C7 H7B . 0.9700
C8 H8A . 0.9600
C8 H8B . 0.9600
C8 H8C . 0.9600

_cod_database_fobs_code 2021972
